data_2232258
loop_
_publ_author_name
'Liu, Ming-Liang'

_publ_section_title
;
 Tris(3-methylanilinium) tetrachloridozincate chloride hemihydrate
;
_journal_coeditor_code GO2034
_journal_issue 11
_journal_name_full 'Acta Crystallographica Section E'
_journal_page_first m1622
_journal_paper_doi 10.1107/S1600536811044230
_journal_volume 67
_journal_year 2011
_chemical_formula_iupac '(C7 H10 N)3 [Zn Cl4] Cl, 0.5H2 O'
_chemical_formula_moiety '3(C7 H10 N +), Cl4 Zn 2-, Cl -, 0.5(H2 O)'
_chemical_formula_sum 'C21 H31 Cl5 N3 O0.5 Zn'
_chemical_formula_weight 576.13
_chemical_name_systematic
;
Tris(3-methylanilinium) tetrachloridozincate chloride hemihydrate
;
_space_group_IT_number 15
_symmetry_cell_setting monoclinic
_symmetry_space_group_name_Hall '-C 2yc'
_symmetry_space_group_name_H-M 'C 1 2/c 1'
_atom_sites_solution_hydrogens geom
_atom_sites_solution_primary direct
_atom_sites_solution_secondary difmap
_audit_creation_method SHELXL-97
_cell_angle_alpha 90.00
_cell_angle_beta 114.52(3)
_cell_angle_gamma 90.00
_cell_formula_units_Z 8
_cell_length_a 26.844(5)
_cell_length_b 7.7071(15)
_cell_length_c 28.605(6)
_cell_measurement_reflns_used 21123
_cell_measurement_temperature 293(2)
_cell_measurement_theta_max 27.58
_cell_measurement_theta_min 3.07
_cell_volume 5384(2)
_computing_cell_refinement 'CrystalClear (Rigaku, 2005)'
_computing_data_collection 'CrystalClear (Rigaku, 2005)'
_computing_data_reduction 'CrystalClear (Rigaku, 2005)'
_computing_molecular_graphics 'SHELXTL (Sheldrick, 2008)'
_computing_publication_material 'SHELXTL (Sheldrick, 2008)'
_computing_structure_refinement 'SHELXL97 (Sheldrick, 2008)'
_computing_structure_solution 'SHELXS97 (Sheldrick, 2008)'
_diffrn_ambient_temperature 293(2)
_diffrn_detector_area_resol_mean 13.6612
_diffrn_measured_fraction_theta_full 0.998
_diffrn_measured_fraction_theta_max 0.998
_diffrn_measurement_device_type 'Rigaku Mercury2'
_diffrn_measurement_method CCD_Profile_fitting
_diffrn_radiation_monochromator graphite
_diffrn_radiation_source 'fine-focus sealed tube'
_diffrn_radiation_type MoK\a
_diffrn_radiation_wavelength 0.71073
_diffrn_reflns_av_R_equivalents 0.1137
_diffrn_reflns_av_sigmaI/netI 0.0853
_diffrn_reflns_limit_h_max 31
_diffrn_reflns_limit_h_min -31
_diffrn_reflns_limit_k_max 9
_diffrn_reflns_limit_k_min -9
_diffrn_reflns_limit_l_max 34
_diffrn_reflns_limit_l_min -34
_diffrn_reflns_number 21123
_diffrn_reflns_theta_full 25.00
_diffrn_reflns_theta_max 25.00
_diffrn_reflns_theta_min 3.01
_exptl_absorpt_coefficient_mu 1.424
_exptl_absorpt_correction_T_max 0.9714
_exptl_absorpt_correction_T_min 0.9634
_exptl_absorpt_correction_type multi-scan
_exptl_absorpt_process_details '(CrystalClear; Rigaku, 2005)'
_exptl_crystal_colour colorless
_exptl_crystal_density_diffrn 1.421
_exptl_crystal_density_method 'not measured'
_exptl_crystal_description block
_exptl_crystal_F_000 2376
_exptl_crystal_size_max 0.36
_exptl_crystal_size_mid 0.32
_exptl_crystal_size_min 0.28
_refine_diff_density_max 0.462
_refine_diff_density_min -0.341
_refine_ls_extinction_coef 0.038(5)
_refine_ls_extinction_method 'SHELXL97 (Sheldrick, 2008)'
_refine_ls_goodness_of_fit_ref 0.994
_refine_ls_hydrogen_treatment mixed
_refine_ls_matrix_type full
_refine_ls_number_parameters 286
_refine_ls_number_reflns 4728
_refine_ls_number_restraints 1
_refine_ls_restrained_S_all 0.994
_refine_ls_R_factor_all 0.1106
_refine_ls_R_factor_gt 0.0595
_refine_ls_shift/su_max 0.000
_refine_ls_shift/su_mean 0.000
_refine_ls_structure_factor_coef Fsqd
_refine_ls_weighting_details 'calc w=1/[\s^2^(Fo^2^)+(0.0496P)^2^+6.8371P] where P=(Fo^2^+2Fc^2^)/3'
_refine_ls_weighting_scheme calc
_refine_ls_wR_factor_gt 0.1163
_refine_ls_wR_factor_ref 0.1349
_reflns_number_gt 2941
_reflns_number_total 4728
_reflns_threshold_expression I>2sigma(I)
_cod_data_source_file go2034.cif
_cod_data_source_block I
_cod_original_cell_volume 5385.(2)
_cod_original_sg_symbol_H-M 'C 2/c'
_cod_database_code 2232258
_cod_database_fobs_code 2232258

loop_
_symmetry_equiv_pos_as_xyz
'x, y, z'
'-x, y, -z+1/2'
'x+1/2, y+1/2, z'
'-x+1/2, y+1/2, -z+1/2'
'-x, -y, -z'
'x, -y, z-1/2'
'-x+1/2, -y+1/2, -z'
'x+1/2, -y+1/2, z-1/2'

loop_
_atom_site_type_symbol
_atom_site_label
_atom_site_fract_x
_atom_site_fract_y
_atom_site_fract_z
_atom_site_U_iso_or_equiv
_atom_site_adp_type
_atom_site_calc_flag
_atom_site_refinement_flags
_atom_site_occupancy
_atom_site_symmetry_multiplicity
Zn Zn1 0.05317(2) 0.72394(8) 0.18323(2) 0.0439(2) Uani d . 1 1
Cl Cl2 0.18258(5) 0.19741(18) 0.24934(5) 0.0515(4) Uani d . 1 1
Cl Cl3 0.12449(6) 0.69858(19) 0.15935(5) 0.0573(4) Uani d . 1 1
Cl Cl4 0.09197(6) 0.67787(17) 0.27015(5) 0.0518(4) Uani d . 1 1
Cl Cl5 -0.00605(6) 0.50710(18) 0.14357(5) 0.0554(4) Uani d . 1 1
Cl Cl6 0.01561(6) 0.99087(17) 0.16803(5) 0.0538(4) Uani d . 1 1
C C6 0.24123(19) 0.6393(7) 0.3266(2) 0.0415(13) Uani d . 1 1
C C13 0.12143(19) 0.1269(7) 0.34680(18) 0.0373(12) Uani d . 1 1
C C20 0.0782(2) 0.2332(7) 0.08050(19) 0.0415(13) Uani d . 1 1
C C19 0.0685(2) 0.3746(7) 0.0489(2) 0.0461(14) Uani d . 1 1
H H19 0.0684 0.4863 0.0612 0.055 Uiso calc R 1 1
N N1 0.21390(17) 0.5968(6) 0.27185(15) 0.0522(12) Uani d . 1 1
H H1A 0.2061 0.4841 0.2682 0.078 Uiso calc R 1 1
H H1B 0.2359 0.6226 0.2566 0.078 Uiso calc R 1 1
H H1C 0.1831 0.6580 0.2574 0.078 Uiso calc R 1 1
C C14 0.1301(2) 0.2960(7) 0.3638(2) 0.0445(13) Uani d . 1 1
H H14 0.1179 0.3863 0.3401 0.053 Uiso calc R 1 1
N N2 0.09265(15) 0.0929(5) 0.29173(15) 0.0441(11) Uani d . 1 1
H H2A 0.1139 0.1228 0.2761 0.066 Uiso calc R 1 1
H H2B 0.0619 0.1548 0.2789 0.066 Uiso calc R 1 1
H H2C 0.0846 -0.0195 0.2867 0.066 Uiso calc R 1 1
C C4 0.2855(2) 0.5520(8) 0.4130(2) 0.0619(17) Uani d . 1 1
H H4 0.2970 0.4652 0.4378 0.074 Uiso calc R 1 1
C C17 0.0593(2) 0.1800(7) -0.0192(2) 0.0509(15) Uani d . 1 1
H H17 0.0529 0.1634 -0.0535 0.061 Uiso calc R 1 1
N N3 0.08751(19) 0.2594(6) 0.13476(16) 0.0588(13) Uani d . 1 1
H H3A 0.0663 0.1871 0.1427 0.088 Uiso calc R 1 1
H H3B 0.0793 0.3684 0.1392 0.088 Uiso calc R 1 1
H H3C 0.1225 0.2386 0.1551 0.088 Uiso calc R 1 1
C C21 0.07792(19) 0.0668(7) 0.0634(2) 0.0455(14) Uani d . 1 1
H H21 0.0839 -0.0262 0.0858 0.055 Uiso calc R 1 1
C C7 0.2497(2) 0.8116(7) 0.3409(2) 0.0472(14) Uani d . 1 1
H H7 0.2368 0.8979 0.3160 0.057 Uiso calc R 1 1
C C11 0.1671(2) 0.0271(8) 0.4321(2) 0.0580(16) Uani d . 1 1
H H11 0.1798 -0.0637 0.4555 0.070 Uiso calc R 1 1
C C12 0.1394(2) -0.0089(7) 0.3806(2) 0.0535(15) Uani d . 1 1
H H12 0.1331 -0.1230 0.3690 0.064 Uiso calc R 1 1
C C5 0.2591(2) 0.5088(7) 0.3621(2) 0.0536(15) Uani d . 1 1
H H5 0.2533 0.3932 0.3520 0.064 Uiso calc R 1 1
C C16 0.0688(2) 0.0374(7) 0.0126(2) 0.0437(13) Uani d . 1 1
C C10 0.1761(2) 0.1962(8) 0.4495(2) 0.0539(15) Uani d . 1 1
H H10 0.1953 0.2179 0.4844 0.065 Uiso calc R 1 1
C C18 0.0590(2) 0.3457(7) -0.0016(2) 0.0525(15) Uani d . 1 1
H H18 0.0524 0.4391 -0.0240 0.063 Uiso calc R 1 1
C C2 0.2773(2) 0.8566(7) 0.3922(2) 0.0451(13) Uani d . 1 1
C C3 0.2953(2) 0.7245(7) 0.4278(2) 0.0524(15) Uani d . 1 1
H H3 0.3145 0.7516 0.4624 0.063 Uiso calc R 1 1
C C9 0.1570(2) 0.3331(7) 0.4158(2) 0.0474(14) Uani d . 1 1
C C8 0.1640(3) 0.5198(7) 0.4342(2) 0.0713(19) Uani d . 1 1
H H8A 0.1715 0.5915 0.4104 0.107 Uiso calc R 1 1
H H8B 0.1940 0.5273 0.4675 0.107 Uiso calc R 1 1
H H8C 0.1310 0.5587 0.4363 0.107 Uiso calc R 1 1
C C1 0.2877(2) 1.0442(7) 0.4078(2) 0.0629(17) Uani d . 1 1
H H1D 0.3060 1.0990 0.3891 0.094 Uiso calc R 1 1
H H1E 0.3103 1.0516 0.4440 0.094 Uiso calc R 1 1
H H1F 0.2535 1.1016 0.4002 0.094 Uiso calc R 1 1
C C15 0.0684(2) -0.1441(7) -0.0068(2) 0.0661(18) Uani d . 1 1
H H15A 0.0415 -0.2119 -0.0010 0.099 Uiso calc R 1 1
H H15B 0.1038 -0.1955 0.0112 0.099 Uiso calc R 1 1
H H15C 0.0596 -0.1408 -0.0429 0.099 Uiso calc R 1 1
O O1W 0.0000 0.3163(7) 0.2500 0.0475(13) Uani d SD 1 2
H H1WA 0.003(3) 0.389(6) 0.2295(19) 0.09(2) Uiso d D 1 1

loop_
_atom_site_aniso_label
_atom_site_aniso_U_11
_atom_site_aniso_U_22
_atom_site_aniso_U_33
_atom_site_aniso_U_12
_atom_site_aniso_U_13
_atom_site_aniso_U_23
Zn1 0.0477(4) 0.0419(4) 0.0403(4) 0.0014(3) 0.0166(3) 0.0002(3)
Cl2 0.0475(8) 0.0584(9) 0.0469(8) -0.0016(7) 0.0178(7) 0.0010(7)
Cl3 0.0543(9) 0.0729(10) 0.0506(9) 0.0074(8) 0.0275(8) 0.0081(7)
Cl4 0.0631(9) 0.0503(9) 0.0382(8) 0.0001(7) 0.0172(7) 0.0030(6)
Cl5 0.0550(9) 0.0537(9) 0.0533(9) -0.0112(7) 0.0183(8) -0.0056(7)
Cl6 0.0585(9) 0.0435(8) 0.0567(9) 0.0086(7) 0.0212(8) 0.0034(7)
C6 0.029(3) 0.047(3) 0.044(3) 0.000(2) 0.012(3) 0.000(3)
C13 0.034(3) 0.046(3) 0.031(3) -0.003(2) 0.013(2) -0.003(3)
C20 0.041(3) 0.048(3) 0.032(3) 0.000(3) 0.012(2) 0.002(3)
C19 0.050(3) 0.039(3) 0.048(3) -0.002(3) 0.019(3) -0.005(3)
N1 0.050(3) 0.055(3) 0.044(3) -0.012(2) 0.012(2) -0.004(2)
C14 0.045(3) 0.043(3) 0.045(3) 0.005(3) 0.018(3) 0.004(3)
N2 0.042(3) 0.044(3) 0.044(3) 0.000(2) 0.014(2) -0.001(2)
C4 0.066(4) 0.061(4) 0.047(4) 0.007(3) 0.011(3) 0.017(3)
C17 0.052(4) 0.062(4) 0.042(3) -0.006(3) 0.023(3) -0.005(3)
N3 0.060(3) 0.069(3) 0.041(3) 0.006(3) 0.014(2) 0.002(2)
C21 0.039(3) 0.042(3) 0.056(4) 0.009(3) 0.020(3) 0.015(3)
C7 0.053(3) 0.046(4) 0.044(3) 0.011(3) 0.022(3) 0.018(3)
C11 0.064(4) 0.060(4) 0.046(4) 0.006(3) 0.019(3) 0.016(3)
C12 0.069(4) 0.040(3) 0.052(4) 0.000(3) 0.026(3) 0.002(3)
C5 0.058(4) 0.040(3) 0.055(4) -0.003(3) 0.016(3) 0.002(3)
C16 0.037(3) 0.044(3) 0.053(4) -0.007(2) 0.021(3) -0.006(3)
C10 0.049(4) 0.070(4) 0.041(3) -0.005(3) 0.017(3) -0.005(3)
C18 0.050(4) 0.047(4) 0.051(4) 0.003(3) 0.011(3) 0.015(3)
C2 0.039(3) 0.047(3) 0.055(4) 0.002(3) 0.025(3) 0.002(3)
C3 0.054(4) 0.059(4) 0.034(3) -0.003(3) 0.008(3) -0.007(3)
C9 0.042(3) 0.056(4) 0.044(3) 0.001(3) 0.017(3) -0.005(3)
C8 0.083(5) 0.062(4) 0.067(4) -0.011(3) 0.029(4) -0.022(3)
C1 0.075(4) 0.050(4) 0.067(4) -0.005(3) 0.032(4) -0.009(3)
C15 0.066(4) 0.054(4) 0.090(5) -0.002(3) 0.044(4) -0.014(3)
O1W 0.051(3) 0.039(3) 0.055(4) 0.000 0.024(3) 0.000

loop_
_atom_type_symbol
_atom_type_description
_atom_type_scat_dispersion_real
_atom_type_scat_dispersion_imag
_atom_type_scat_source
C C 0.0033 0.0016 'International Tables Vol C Tables 4.2.6.8 and 6.1.1.4'
H H 0.0000 0.0000 'International Tables Vol C Tables 4.2.6.8 and 6.1.1.4'
N N 0.0061 0.0033 'International Tables Vol C Tables 4.2.6.8 and 6.1.1.4'
O O 0.0106 0.0060 'International Tables Vol C Tables 4.2.6.8 and 6.1.1.4'
Cl Cl 0.1484 0.1585 'International Tables Vol C Tables 4.2.6.8 and 6.1.1.4'
Zn Zn 0.2839 1.4301 'International Tables Vol C Tables 4.2.6.8 and 6.1.1.4'

loop_
_geom_angle_atom_site_label_1
_geom_angle_atom_site_label_2
_geom_angle_atom_site_label_3
_geom_angle
Cl6 Zn1 Cl5 114.39(6)
Cl6 Zn1 Cl4 108.46(6)
Cl5 Zn1 Cl4 109.79(6)
Cl6 Zn1 Cl3 112.49(6)
Cl5 Zn1 Cl3 106.73(6)
Cl4 Zn1 Cl3 104.52(6)
C5 C6 C7 121.5(5)
C5 C6 N1 119.7(5)
C7 C6 N1 118.7(5)
C12 C13 C14 121.1(5)
C12 C13 N2 119.9(5)
C14 C13 N2 119.0(4)
C19 C20 C21 122.5(5)
C19 C20 N3 119.1(5)
C21 C20 N3 118.4(5)
C20 C19 C18 117.7(5)
C20 C19 H19 121.2
C18 C19 H19 121.2
C6 N1 H1A 109.5
C6 N1 H1B 109.5
H1A N1 H1B 109.5
C6 N1 H1C 109.5
H1A N1 H1C 109.5
H1B N1 H1C 109.5
C13 C14 C9 120.6(5)
C13 C14 H14 119.7
C9 C14 H14 119.7
C13 N2 H2A 109.5
C13 N2 H2B 109.5
H2A N2 H2B 109.5
C13 N2 H2C 109.5
H2A N2 H2C 109.5
H2B N2 H2C 109.5
C5 C4 C3 120.4(5)
C5 C4 H4 119.8
C3 C4 H4 119.8
C18 C17 C16 121.7(5)
C18 C17 H17 119.2
C16 C17 H17 119.2
C20 N3 H3A 109.5
C20 N3 H3B 109.5
H3A N3 H3B 109.5
C20 N3 H3C 109.5
H3A N3 H3C 109.5
H3B N3 H3C 109.5
C20 C21 C16 119.9(5)
C20 C21 H21 120.0
C16 C21 H21 120.0
C6 C7 C2 120.4(5)
C6 C7 H7 119.8
C2 C7 H7 119.8
C12 C11 C10 120.8(5)
C12 C11 H11 119.6
C10 C11 H11 119.6
C13 C12 C11 118.5(5)
C13 C12 H12 120.7
C11 C12 H12 120.7
C6 C5 C4 118.6(5)
C6 C5 H5 120.7
C4 C5 H5 120.7
C17 C16 C21 117.7(5)
C17 C16 C15 121.7(5)
C21 C16 C15 120.6(5)
C9 C10 C11 120.9(5)
C9 C10 H10 119.6
C11 C10 H10 119.6
C17 C18 C19 120.5(5)
C17 C18 H18 119.7
C19 C18 H18 119.7
C3 C2 C7 117.8(5)
C3 C2 C1 121.7(5)
C7 C2 C1 120.4(5)
C2 C3 C4 121.3(5)
C2 C3 H3 119.3
C4 C3 H3 119.3
C10 C9 C14 118.0(5)
C10 C9 C8 121.9(5)
C14 C9 C8 120.1(5)
C9 C8 H8A 109.5
C9 C8 H8B 109.5
H8A C8 H8B 109.5
C9 C8 H8C 109.5
H8A C8 H8C 109.5
H8B C8 H8C 109.5
C2 C1 H1D 109.5
C2 C1 H1E 109.5
H1D C1 H1E 109.5
C2 C1 H1F 109.5
H1D C1 H1F 109.5
H1E C1 H1F 109.5
C16 C15 H15A 109.5
C16 C15 H15B 109.5
H15A C15 H15B 109.5
C16 C15 H15C 109.5
H15A C15 H15C 109.5
H15B C15 H15C 109.5

loop_
_geom_bond_atom_site_label_1
_geom_bond_atom_site_label_2
_geom_bond_distance
Zn1 Cl6 2.2526(14)
Zn1 Cl5 2.2607(15)
Zn1 Cl4 2.2898(16)
Zn1 Cl3 2.2924(16)
C6 C5 1.368(7)
C6 C7 1.380(7)
C6 N1 1.464(6)
C13 C12 1.370(7)
C13 C14 1.376(7)
C13 N2 1.462(6)
C20 C19 1.370(7)
C20 C21 1.372(7)
C20 N3 1.480(6)
C19 C18 1.379(7)
C19 H19 0.9300
N1 H1A 0.8900
N1 H1B 0.8900
N1 H1C 0.8900
C14 C9 1.389(7)
C14 H14 0.9300
N2 H2A 0.8900
N2 H2B 0.8900
N2 H2C 0.8900
C4 C5 1.370(7)
C4 C3 1.386(7)
C4 H4 0.9300
C17 C18 1.373(7)
C17 C16 1.383(7)
C17 H17 0.9300
N3 H3A 0.8900
N3 H3B 0.8900
N3 H3C 0.8900
C21 C16 1.387(7)
C21 H21 0.9300
C7 C2 1.385(7)
C7 H7 0.9300
C11 C12 1.375(7)
C11 C10 1.380(7)
C11 H11 0.9300
C12 H12 0.9300
C5 H5 0.9300
C16 C15 1.503(7)
C10 C9 1.376(7)
C10 H10 0.9300
C18 H18 0.9300
C2 C3 1.378(7)
C2 C1 1.504(7)
C3 H3 0.9300
C9 C8 1.516(7)
C8 H8A 0.9600
C8 H8B 0.9600
C8 H8C 0.9600
C1 H1D 0.9600
C1 H1E 0.9600
C1 H1F 0.9600
C15 H15A 0.9600
C15 H15B 0.9600
C15 H15C 0.9600
O1W H1WA 0.843(10)

loop_
_geom_hbond_atom_site_label_D
_geom_hbond_atom_site_label_H
_geom_hbond_atom_site_label_A
_geom_hbond_site_symmetry_A
_geom_hbond_distance_DH
_geom_hbond_distance_HA
_geom_hbond_distance_DA
_geom_hbond_angle_DHA
N1 H1B Cl2 4 0.89 2.34 3.176(4) 157.4
N2 H2C Cl4 1_545 0.89 2.40 3.257(4) 160.4
N3 H3A Cl6 1_545 0.89 2.34 3.231(5) 176.4

loop_
_geom_torsion_atom_site_label_1
_geom_torsion_atom_site_label_2
_geom_torsion_atom_site_label_3
_geom_torsion_atom_site_label_4
_geom_torsion
C21 C20 C19 C18 -0.8(8)
N3 C20 C19 C18 -178.9(5)
C12 C13 C14 C9 -0.7(8)
N2 C13 C14 C9 179.6(4)
C19 C20 C21 C16 1.3(8)
N3 C20 C21 C16 179.4(4)
C5 C6 C7 C2 0.8(8)
N1 C6 C7 C2 -177.4(4)
C14 C13 C12 C11 -0.7(8)
N2 C13 C12 C11 179.1(4)
C10 C11 C12 C13 0.5(8)
C7 C6 C5 C4 0.4(8)
N1 C6 C5 C4 178.6(5)
C3 C4 C5 C6 -1.9(9)
C18 C17 C16 C21 0.3(8)
C18 C17 C16 C15 179.3(5)
C20 C21 C16 C17 -1.0(8)
C20 C21 C16 C15 -180.0(5)
C12 C11 C10 C9 0.9(9)
C16 C17 C18 C19 0.2(8)
C20 C19 C18 C17 0.1(8)
C6 C7 C2 C3 -0.5(8)
C6 C7 C2 C1 178.6(5)
C7 C2 C3 C4 -0.9(8)
C1 C2 C3 C4 -180.0(5)
C5 C4 C3 C2 2.2(9)
C11 C10 C9 C14 -2.2(8)
C11 C10 C9 C8 177.0(5)
C13 C14 C9 C10 2.1(8)
C13 C14 C9 C8 -177.2(5)
